data_7011476
loop_
_publ_author_name
'Eaborn, Colin'
'Hill, Michael S.'
'Hitchcock, Peter B.'
'Smith, J. David'

_publ_section_title
;
 Synthesis and structures of compounds of Groups 11 and 12 containing
 the ligand C(SiMe3)2(SiMe2C5H4N-2)
;
_journal_issue 12
_journal_name_full 'Journal of the Chemical Society, Dalton Transactions'
_journal_page_first 2467
_journal_paper_doi 10.1039/b200473a
_journal_year 2002
_chemical_compound_source 'synthesis as described'
_chemical_formula_moiety '(C28 H56 Cu2 N2 Si6).(C7 H8)'
_chemical_formula_sum 'C35 H64 Cu2 N2 Si6'
_chemical_formula_weight 808.5
_space_group_IT_number 15
_symmetry_cell_setting monoclinic
_symmetry_Int_Tables_number 15
_symmetry_space_group_name_Hall '-C 2yc'
_symmetry_space_group_name_H-M 'C 1 2/c 1'
_atom_sites_solution_hydrogens geom
_atom_sites_solution_primary direct
_atom_sites_solution_secondary difmap
_audit_conform_dict_location ftp://ftp.iucr.org/cifdics/cif_core_2.1beta5.dic
_audit_conform_dict_name cif_core.dic
_audit_conform_dict_version 2.1beta5
_audit_creation_date 1999-09-13T15:11:59-00:00
_audit_creation_method 'WinGX routine CIF_UPDATE'
_cell_angle_alpha 90
_cell_angle_beta 90.47(3)
_cell_angle_gamma 90
_cell_formula_units_Z 8
_cell_length_a 23.022(8)
_cell_length_b 9.069(6)
_cell_length_c 41.20(4)
_cell_measurement_reflns_used 25
_cell_measurement_temperature 173(2)
_cell_measurement_theta_max 9.7
_cell_measurement_theta_min 7.2
_cell_measurement_wavelength 0.71073
_cell_volume 8602(11)
_computing_cell_refinement 'CAD4  (Enraf Nonius, 1994)'
_computing_data_collection 'CAD4  (Enraf Nonius, 1994)'
_computing_data_reduction 'XCAD4 (Harms & Wocadlo, 1995)'
_computing_molecular_graphics 'Ortep-3 for Windows (Farrugia, 1997)'
_computing_publication_material 'WinGX publication routines (Farrugia, 1999)'
_computing_structure_refinement 'SHELXL-97 (Sheldrick, 1997)'
_computing_structure_solution 'SHELXS-97 (Sheldrick, 1997)'
_diffrn_ambient_temperature 173(2)
_diffrn_detector 'scintillation LiI'
_diffrn_detector_dtime 1.195
_diffrn_measured_fraction_theta_full 0.992
_diffrn_measured_fraction_theta_max 0.992
_diffrn_measurement_device '\k-geometry diffractometer'
_diffrn_measurement_device_type 'Enraf Nonius CAD4'
_diffrn_measurement_method 'non-profiled omega/2theta scans'
_diffrn_orient_matrix_type
;
x-axis points to radiation source
the matrix is specified in reciprocal space
;
_diffrn_orient_matrix_UB_11 -0.23591E-1
_diffrn_orient_matrix_UB_12 0.92448E-1
_diffrn_orient_matrix_UB_13 0.1769E-2
_diffrn_orient_matrix_UB_21 -0.11315E-1
_diffrn_orient_matrix_UB_22 -0.28145E-1
_diffrn_orient_matrix_UB_23 0.22619E-1
_diffrn_orient_matrix_UB_31 0.34662E-1
_diffrn_orient_matrix_UB_32 0.53292E-1
_diffrn_orient_matrix_UB_33 0.8774E-2
_diffrn_radiation_monochromator graphite
_diffrn_radiation_probe x-ray
_diffrn_radiation_type MoK\a
_diffrn_radiation_wavelength 0.71073
_diffrn_reflns_av_R_equivalents 0.0833
_diffrn_reflns_av_sigmaI/netI 0.0977
_diffrn_reflns_limit_h_max 24
_diffrn_reflns_limit_h_min 0
_diffrn_reflns_limit_k_max 9
_diffrn_reflns_limit_k_min 0
_diffrn_reflns_limit_l_max 43
_diffrn_reflns_limit_l_min -43
_diffrn_reflns_number 5370
_diffrn_reflns_theta_full 22
_diffrn_reflns_theta_max 22
_diffrn_reflns_theta_min 2.02
_diffrn_source 'Enraf Nonius FR590'
_diffrn_standards_decay_% -7
_diffrn_standards_interval_time 60
_diffrn_standards_number 2
_exptl_absorpt_coefficient_mu 1.181
_exptl_absorpt_correction_T_max 0.891
_exptl_absorpt_correction_T_min 0.891
_exptl_crystal_colour colourless
_exptl_crystal_density_diffrn 1.249
_exptl_crystal_density_method 'not measured'
_exptl_crystal_description prism
_exptl_crystal_F_000 3440
_exptl_crystal_size_max 0.1
_exptl_crystal_size_mid 0.1
_exptl_crystal_size_min 0.1
_refine_ls_extinction_method none
_refine_ls_goodness_of_fit_ref 1.031
_refine_ls_hydrogen_treatment riding
_refine_ls_matrix_type full
_refine_ls_number_parameters 373
_refine_ls_number_reflns 5233
_refine_ls_number_restraints 131
_refine_ls_restrained_S_all 1.020
_refine_ls_R_factor_all 0.1462
_refine_ls_R_factor_gt 0.0877
_refine_ls_shift/su_max 0.005
_refine_ls_shift/su_mean 0.000
_refine_ls_structure_factor_coef Fsqd
_refine_ls_weighting_details 'calc w=1/[\s^2^(Fo^2^)+(0.1470P)^2^+187.7754P] where P=(Fo^2^+2Fc^2^)/3'
_refine_ls_weighting_scheme calc
_refine_ls_wR_factor_gt 0.2148
_refine_ls_wR_factor_ref 0.2780
_reflns_number_gt 3361
_reflns_number_total 5233
_reflns_threshold_expression >2sigma(I)
_cod_data_source_file b200473a.txt
_cod_data_source_block sep899
_cod_original_cell_volume 8602(10)
_cod_original_sg_symbol_H-M 'C 2/c'
_cod_database_code 7011476
_diffrn_standards_decay_corr_max 1
_diffrn_standards_decay_corr_min 0.904

loop_
_symmetry_equiv_pos_as_xyz
'x, y, z'
'-x, y, -z+1/2'
'x+1/2, y+1/2, z'
'-x+1/2, y+1/2, -z+1/2'
'-x, -y, -z'
'x, -y, z-1/2'
'-x+1/2, -y+1/2, -z'
'x+1/2, -y+1/2, z-1/2'

loop_
_atom_site_label
_atom_site_type_symbol
_atom_site_fract_x
_atom_site_fract_y
_atom_site_fract_z
_atom_site_U_iso_or_equiv
_atom_site_adp_type
_atom_site_occupancy
_atom_site_symmetry_multiplicity
_atom_site_calc_flag
_atom_site_refinement_flags
_atom_site_disorder_assembly
_atom_site_disorder_group
Cu1 Cu 0.64656(6) 0.20855(15) 0.40998(4) 0.0247(5) Uani 1 1 d U . .
Cu2 Cu 0.67386(6) 0.11473(15) 0.34616(4) 0.0240(5) Uani 1 1 d U . .
Si1 Si 0.53465(14) 0.1915(3) 0.36574(9) 0.0239(8) Uani 1 1 d U . .
Si2 Si 0.55233(15) 0.0284(4) 0.43211(9) 0.0285(9) Uani 1 1 d U . .
Si3 Si 0.53634(16) 0.3704(4) 0.42964(10) 0.0332(10) Uani 1 1 d U . .
Si4 Si 0.75785(14) 0.3643(3) 0.37028(9) 0.0233(8) Uani 1 1 d U . .
Si5 Si 0.74299(15) 0.2842(4) 0.29757(9) 0.0279(9) Uani 1 1 d U . .
Si6 Si 0.79905(14) 0.0568(4) 0.34527(9) 0.0262(9) Uani 1 1 d U . .
N1 N 0.6097(4) -0.0194(10) 0.3404(3) 0.027(2) Uani 1 1 d U . .
N2 N 0.7256(4) 0.2088(11) 0.4264(2) 0.027(2) Uani 1 1 d U . .
C1 C 0.5627(5) 0.1988(12) 0.4080(3) 0.025(2) Uani 1 1 d U . .
C2 C 0.4540(5) 0.2067(14) 0.3620(3) 0.035(3) Uani 1 1 d U . .
H2A H 0.4412 0.3006 0.3713 0.052 Uiso 1 1 calc R . .
H2B H 0.4358 0.1251 0.3737 0.052 Uiso 1 1 calc R . .
H2C H 0.4426 0.2024 0.3391 0.052 Uiso 1 1 calc R . .
C3 C 0.5630(5) 0.3285(12) 0.3358(3) 0.029(3) Uani 1 1 d U . .
H3A H 0.6051 0.3164 0.3338 0.043 Uiso 1 1 calc R . .
H3B H 0.5545 0.4286 0.3434 0.043 Uiso 1 1 calc R . .
H3C H 0.5444 0.3123 0.3147 0.043 Uiso 1 1 calc R . .
C4 C 0.5536(5) 0.0073(12) 0.3468(3) 0.019(2) Uani 1 1 d U . .
C5 C 0.5124(5) -0.1005(13) 0.3392(3) 0.030(3) Uani 1 1 d U . .
H5 H 0.4729 -0.0824 0.3443 0.036 Uiso 1 1 calc R . .
C6 C 0.5268(6) -0.2323(14) 0.3246(3) 0.035(3) Uani 1 1 d U . .
H6 H 0.4982 -0.3047 0.3198 0.042 Uiso 1 1 calc R . .
C7 C 0.5843(6) -0.2546(13) 0.3174(4) 0.036(3) Uani 1 1 d U . .
H7 H 0.5964 -0.3422 0.3068 0.043 Uiso 1 1 calc R . .
C8 C 0.6238(5) -0.1490(13) 0.3258(3) 0.029(3) Uani 1 1 d U . .
H8 H 0.6635 -0.1669 0.3211 0.035 Uiso 1 1 calc R . .
C9 C 0.6036(5) -0.1256(13) 0.4199(3) 0.034(3) Uani 1 1 d U . .
H9A H 0.6438 -0.0935 0.4232 0.051 Uiso 1 1 calc R . .
H9B H 0.5973 -0.1498 0.3969 0.051 Uiso 1 1 calc R . .
H9C H 0.5961 -0.2130 0.4332 0.051 Uiso 1 1 calc R . .
C10 C 0.4772(5) -0.0545(15) 0.4296(3) 0.037(3) Uani 1 1 d U . .
H10A H 0.4680 -0.0796 0.4070 0.056 Uiso 1 1 calc R . .
H10B H 0.4487 0.0169 0.4376 0.056 Uiso 1 1 calc R . .
H10C H 0.4757 -0.1439 0.4429 0.056 Uiso 1 1 calc R . .
C11 C 0.5672(7) 0.0550(17) 0.4766(3) 0.048(4) Uani 1 1 d U . .
H11A H 0.5411 0.1308 0.4851 0.072 Uiso 1 1 calc R . .
H11B H 0.6076 0.0862 0.4798 0.072 Uiso 1 1 calc R . .
H11C H 0.5606 -0.0381 0.4881 0.072 Uiso 1 1 calc R . .
C12 C 0.4636(6) 0.3437(17) 0.4502(4) 0.051(4) Uani 1 1 d U . .
H12A H 0.4336 0.3247 0.4338 0.077 Uiso 1 1 calc R . .
H12B H 0.4537 0.4329 0.4624 0.077 Uiso 1 1 calc R . .
H12C H 0.4660 0.2596 0.4651 0.077 Uiso 1 1 calc R . .
C13 C 0.5879(7) 0.4365(16) 0.4621(3) 0.046(3) Uani 1 1 d U . .
H13A H 0.5708 0.5207 0.4734 0.069 Uiso 1 1 calc R . .
H13B H 0.6246 0.4667 0.4521 0.069 Uiso 1 1 calc R . .
H13C H 0.5953 0.3566 0.4776 0.069 Uiso 1 1 calc R . .
C14 C 0.5254(6) 0.5319(13) 0.4017(4) 0.039(3) Uani 1 1 d U . .
H14A H 0.4965 0.5065 0.3850 0.058 Uiso 1 1 calc R . .
H14B H 0.5623 0.5567 0.3913 0.058 Uiso 1 1 calc R . .
H14C H 0.5116 0.6168 0.4142 0.058 Uiso 1 1 calc R . .
C15 C 0.7483(5) 0.2156(12) 0.3406(3) 0.022(2) Uani 1 1 d U . .
C16 C 0.8224(5) 0.4836(14) 0.3634(4) 0.046(4) Uani 1 1 d U . .
H16A H 0.8188 0.5317 0.3422 0.069 Uiso 1 1 calc R . .
H16B H 0.8577 0.4231 0.3639 0.069 Uiso 1 1 calc R . .
H16C H 0.8247 0.5588 0.3804 0.069 Uiso 1 1 calc R . .
C17 C 0.6966(5) 0.4990(13) 0.3769(3) 0.031(3) Uani 1 1 d U . .
H17A H 0.6620 0.4457 0.3841 0.047 Uiso 1 1 calc R . .
H17B H 0.6878 0.5503 0.3565 0.047 Uiso 1 1 calc R . .
H17C H 0.7082 0.5711 0.3934 0.047 Uiso 1 1 calc R . .
C18 C 0.7709(5) 0.2784(12) 0.4123(3) 0.024(2) Uani 1 1 d U . .
C19 C 0.8243(6) 0.2786(16) 0.4283(3) 0.037(3) Uani 1 1 d U . .
H19 H 0.8555 0.3323 0.4191 0.044 Uiso 1 1 calc R . .
C20 C 0.8335(6) 0.2046(18) 0.4567(4) 0.046(4) Uani 1 1 d U . .
H20 H 0.8706 0.2036 0.4669 0.055 Uiso 1 1 calc R . .
C21 C 0.7875(6) 0.1323(17) 0.4698(4) 0.045(3) Uani 1 1 d U . .
H21 H 0.7922 0.0792 0.4895 0.054 Uiso 1 1 calc R . .
C22 C 0.7347(6) 0.1360(15) 0.4545(3) 0.034(3) Uani 1 1 d U . .
H22 H 0.7030 0.0855 0.4641 0.041 Uiso 1 1 calc R . .
C23 C 0.6963(6) 0.1652(15) 0.2712(3) 0.040(3) Uani 1 1 d U . .
H23A H 0.6567 0.1630 0.2798 0.060 Uiso 1 1 calc R . .
H23B H 0.7121 0.0649 0.2708 0.060 Uiso 1 1 calc R . .
H23C H 0.6955 0.2052 0.2491 0.060 Uiso 1 1 calc R . .
C24 C 0.8158(6) 0.2998(16) 0.2771(4) 0.043(4) Uani 1 1 d U . .
H24A H 0.8346 0.2028 0.2767 0.064 Uiso 1 1 calc R . .
H24B H 0.8404 0.3694 0.2892 0.064 Uiso 1 1 calc R . .
H24C H 0.8103 0.3353 0.2548 0.064 Uiso 1 1 calc R . .
C25 C 0.7097(6) 0.4720(14) 0.2936(3) 0.036(3) Uani 1 1 d U . .
H25A H 0.7330 0.5435 0.3059 0.054 Uiso 1 1 calc R . .
H25B H 0.6701 0.4702 0.3021 0.054 Uiso 1 1 calc R . .
H25C H 0.7085 0.5006 0.2706 0.054 Uiso 1 1 calc R . .
C26 C 0.7865(6) -0.0644(14) 0.3813(4) 0.041(3) Uani 1 1 d U . .
H26A H 0.7474 -0.1069 0.3799 0.061 Uiso 1 1 calc R . .
H26B H 0.7902 -0.0060 0.4012 0.061 Uiso 1 1 calc R . .
H26C H 0.8154 -0.1439 0.3816 0.061 Uiso 1 1 calc R . .
C27 C 0.7972(5) -0.0787(14) 0.3101(3) 0.032(3) Uani 1 1 d U . .
H27A H 0.8075 -0.0275 0.2901 0.048 Uiso 1 1 calc R . .
H27B H 0.7581 -0.1202 0.3080 0.048 Uiso 1 1 calc R . .
H27C H 0.8251 -0.1583 0.3143 0.048 Uiso 1 1 calc R . .
C28 C 0.8777(5) 0.1157(15) 0.3482(4) 0.037(3) Uani 1 1 d U . .
H28A H 0.8831 0.1800 0.3671 0.056 Uiso 1 1 calc R . .
H28B H 0.8883 0.1692 0.3284 0.056 Uiso 1 1 calc R . .
H28C H 0.9024 0.0283 0.3505 0.056 Uiso 1 1 calc R . .
C29 C 0.7788(15) 0.700(4) 0.4702(8) 0.147(11) Uiso 1 1 d U . .
C30 C 0.7159(10) 0.727(2) 0.4786(6) 0.087(6) Uiso 1 1 d U . .
H30 H 0.6918 0.7070 0.4602 0.104 Uiso 1 1 calc R . .
C31 C 0.6870(15) 0.765(4) 0.5008(8) 0.151(12) Uiso 1 1 d U . .
H31 H 0.6458 0.7714 0.4999 0.181 Uiso 1 1 calc R . .
C32 C 0.8127(14) 0.668(4) 0.4576(8) 0.047(8) Uiso 0.50 1 d PU . .
C33 C 0.5000 0.222(4) 0.2500 0.088(9) Uiso 1 2 d SU . .
C34 C 0.5444(10) 0.303(3) 0.2386(5) 0.092(7) Uiso 1 1 d U . .
H34 H 0.5767 0.2523 0.2296 0.110 Uiso 1 1 calc R . .
C35 C 0.5454(10) 0.449(3) 0.2392(5) 0.094(7) Uiso 1 1 d U . .
H35 H 0.5788 0.5010 0.2319 0.112 Uiso 1 1 calc R . .
C36 C 0.5000 0.523(5) 0.2500 0.116(12) Uiso 1 2 d SU . .
H36 H 0.5000 0.6278 0.2500 0.139 Uiso 1 2 calc SR . .
C37 C 0.5000 0.050(8) 0.2500 0.25(3) Uiso 1 2 d SU . .
H37A H 0.5332 0.0141 0.2627 0.376 Uiso 0.25 1 calc PR . .
H37B H 0.5029 0.0141 0.2276 0.376 Uiso 0.25 1 calc PR . .
H37C H 0.4639 0.0141 0.2596 0.376 Uiso 0.25 1 calc PR . .
H37D H 0.4668 0.0141 0.2373 0.376 Uiso 0.25 1 calc PR . .
H37E H 0.4971 0.0141 0.2724 0.376 Uiso 0.25 1 calc PR . .
H37F H 0.5361 0.0141 0.2404 0.376 Uiso 0.25 1 calc PR . .

loop_
_atom_site_aniso_label
_atom_site_aniso_U_11
_atom_site_aniso_U_22
_atom_site_aniso_U_33
_atom_site_aniso_U_23
_atom_site_aniso_U_13
_atom_site_aniso_U_12
Cu1 0.0261(9) 0.0121(8) 0.0360(10) 0.0005(7) 0.0065(7) -0.0045(7)
Cu2 0.0235(8) 0.0090(8) 0.0396(10) -0.0003(7) 0.0074(7) -0.0042(6)
Si1 0.0244(18) 0.0061(16) 0.041(2) -0.0018(15) 0.0055(15) -0.0017(14)
Si2 0.036(2) 0.0151(18) 0.035(2) 0.0034(16) 0.0141(17) -0.0074(16)
Si3 0.035(2) 0.0166(18) 0.048(3) -0.0080(18) 0.0121(18) -0.0037(17)
Si4 0.0255(18) 0.0065(16) 0.038(2) 0.0000(15) 0.0104(15) -0.0056(14)
Si5 0.036(2) 0.0154(18) 0.033(2) 0.0058(16) 0.0131(16) 0.0041(16)
Si6 0.0245(18) 0.0103(17) 0.044(2) 0.0033(16) 0.0097(16) 0.0023(14)
N1 0.024(4) 0.007(5) 0.050(7) 0.002(4) 0.009(5) -0.007(4)
N2 0.035(4) 0.015(5) 0.032(5) 0.001(4) 0.010(4) -0.002(4)
C1 0.038(5) 0.007(4) 0.031(5) -0.002(4) 0.012(4) -0.003(5)
C2 0.027(6) 0.022(7) 0.056(9) -0.006(7) 0.004(5) 0.002(5)
C3 0.039(7) 0.007(5) 0.041(7) 0.000(5) 0.008(6) -0.004(5)
C4 0.027(5) 0.010(5) 0.021(6) 0.003(4) 0.006(5) 0.001(4)
C5 0.019(6) 0.020(6) 0.050(9) -0.004(6) 0.011(6) -0.003(5)
C6 0.034(6) 0.018(6) 0.055(9) -0.005(6) 0.005(6) -0.012(6)
C7 0.037(6) 0.009(6) 0.061(10) -0.012(6) 0.007(7) 0.006(5)
C8 0.027(6) 0.018(6) 0.043(8) -0.003(5) 0.013(6) 0.001(4)
C9 0.035(7) 0.013(5) 0.053(9) 0.002(6) -0.001(6) -0.002(5)
C10 0.040(6) 0.030(8) 0.042(8) 0.007(7) 0.014(6) -0.010(5)
C11 0.066(10) 0.040(9) 0.039(6) 0.002(6) 0.010(6) -0.015(8)
C12 0.051(7) 0.039(9) 0.064(11) -0.008(7) 0.029(7) -0.001(7)
C13 0.069(9) 0.031(8) 0.038(8) -0.019(6) 0.014(6) -0.003(7)
C14 0.050(9) 0.010(6) 0.056(9) -0.007(5) 0.007(6) 0.005(6)
C15 0.020(5) 0.009(5) 0.036(5) 0.001(4) 0.005(4) -0.002(3)
C16 0.031(7) 0.016(7) 0.091(12) 0.009(7) 0.012(7) -0.012(5)
C17 0.039(7) 0.005(6) 0.049(9) -0.006(5) 0.010(6) -0.001(5)
C18 0.027(5) 0.007(6) 0.039(6) -0.010(5) 0.005(4) -0.005(5)
C19 0.030(6) 0.040(8) 0.041(7) -0.009(6) 0.002(5) -0.002(6)
C20 0.033(7) 0.062(11) 0.043(8) 0.002(7) -0.005(6) 0.005(7)
C21 0.042(7) 0.045(9) 0.049(9) -0.001(7) -0.003(6) 0.008(7)
C22 0.037(6) 0.031(8) 0.035(7) 0.001(6) 0.008(5) -0.007(6)
C23 0.051(8) 0.032(7) 0.036(8) -0.002(6) 0.001(6) 0.004(6)
C24 0.042(7) 0.030(8) 0.057(9) 0.006(7) 0.018(6) 0.009(6)
C25 0.039(8) 0.021(6) 0.047(9) 0.007(6) 0.005(6) 0.011(6)
C26 0.045(8) 0.021(7) 0.056(8) 0.012(6) 0.012(6) 0.013(6)
C27 0.026(7) 0.022(7) 0.049(7) -0.002(5) 0.006(6) 0.006(5)
C28 0.028(5) 0.029(8) 0.054(9) -0.005(7) 0.006(6) 0.005(5)

loop_
_geom_angle_atom_site_label_1
_geom_angle_atom_site_label_2
_geom_angle_atom_site_label_3
_geom_angle
_geom_angle_site_symmetry_1
_geom_angle_site_symmetry_3
_geom_angle_publ_flag
C1 Cu1 N2 161.8(5) . . ?
C1 Cu1 Cu2 100.2(4) . . ?
N2 Cu1 Cu2 96.3(3) . . ?
C1 Cu1 Si2 39.7(4) . . ?
N2 Cu1 Si2 126.9(3) . . ?
Cu2 Cu1 Si2 107.29(10) . . ?
N1 Cu2 C15 162.1(5) . . ?
N1 Cu2 Cu1 97.3(3) . . ?
C15 Cu2 Cu1 99.8(4) . . ?
N1 Cu2 Si6 129.7(3) . . ?
C15 Cu2 Si6 38.8(3) . . ?
Cu1 Cu2 Si6 106.89(10) . . ?
C1 Si1 C2 114.4(6) . . ?
C1 Si1 C3 118.3(6) . . ?
C2 Si1 C3 104.4(6) . . ?
C1 Si1 C4 109.8(5) . . ?
C2 Si1 C4 105.3(6) . . ?
C3 Si1 C4 103.3(5) . . ?
C1 Si2 C11 113.1(6) . . ?
C1 Si2 C10 115.1(6) . . ?
C11 Si2 C10 105.3(6) . . ?
C1 Si2 C9 112.9(6) . . ?
C11 Si2 C9 104.2(7) . . ?
C10 Si2 C9 105.3(6) . . ?
C1 Si2 Cu1 41.8(4) . . ?
C11 Si2 Cu1 96.0(5) . . ?
C10 Si2 Cu1 154.6(5) . . ?
C9 Si2 Cu1 82.0(4) . . ?
C14 Si3 C13 105.6(7) . . ?
C14 Si3 C1 113.2(6) . . ?
C13 Si3 C1 113.2(6) . . ?
C14 Si3 C12 105.0(7) . . ?
C13 Si3 C12 106.1(7) . . ?
C1 Si3 C12 113.1(6) . . ?
C15 Si4 C16 114.6(6) . . ?
C15 Si4 C17 119.1(6) . . ?
C16 Si4 C17 104.1(6) . . ?
C15 Si4 C18 108.7(5) . . ?
C16 Si4 C18 104.7(6) . . ?
C17 Si4 C18 104.2(6) . . ?
C23 Si5 C25 103.9(6) . . ?
C23 Si5 C15 112.9(6) . . ?
C25 Si5 C15 114.0(6) . . ?
C23 Si5 C24 107.0(7) . . ?
C25 Si5 C24 104.9(6) . . ?
C15 Si5 C24 113.2(6) . . ?
C15 Si6 C26 115.8(6) . . ?
C15 Si6 C28 112.8(6) . . ?
C26 Si6 C28 105.7(7) . . ?
C15 Si6 C27 114.2(6) . . ?
C26 Si6 C27 102.8(6) . . ?
C28 Si6 C27 104.3(6) . . ?
C15 Si6 Cu2 41.1(3) . . ?
C26 Si6 Cu2 86.4(4) . . ?
C28 Si6 Cu2 152.9(4) . . ?
C27 Si6 Cu2 96.3(4) . . ?
C4 N1 C8 118.3(10) . . ?
C4 N1 Cu2 126.9(8) . . ?
C8 N1 Cu2 114.5(8) . . ?
C22 N2 C18 118.9(11) . . ?
C22 N2 Cu1 115.9(8) . . ?
C18 N2 Cu1 125.2(8) . . ?
Si2 C1 Si1 115.4(6) . . ?
Si2 C1 Si3 113.0(6) . . ?
Si1 C1 Si3 111.1(6) . . ?
Si2 C1 Cu1 98.5(6) . . ?
Si1 C1 Cu1 112.4(6) . . ?
Si3 C1 Cu1 105.4(6) . . ?
N1 C4 C5 118.9(10) . . ?
N1 C4 Si1 117.7(8) . . ?
C5 C4 Si1 123.5(9) . . ?
C6 C5 C4 122.7(11) . . ?
C7 C6 C5 117.1(12) . . ?
C8 C7 C6 118.9(12) . . ?
N1 C8 C7 124.0(11) . . ?
Si4 C15 Si6 115.3(6) . . ?
Si4 C15 Si5 113.1(6) . . ?
Si6 C15 Si5 112.9(6) . . ?
Si4 C15 Cu2 111.4(6) . . ?
Si6 C15 Cu2 100.1(5) . . ?
Si5 C15 Cu2 102.4(6) . . ?
N2 C18 C19 118.6(12) . . ?
N2 C18 Si4 117.4(9) . . ?
C19 C18 Si4 124.0(10) . . ?
C20 C19 C18 122.5(13) . . ?
C21 C20 C19 117.5(13) . . ?
C20 C21 C22 120.0(14) . . ?
N2 C22 C21 122.6(13) . . ?
C32 C29 C31 94(4) . 7_666 ?
C32 C29 C30 159(4) . . ?
C31 C29 C30 107(3) 7_666 . ?
C31 C30 C29 140(3) . . ?
C30 C31 C29 113(3) . 7_666 ?
C30 C31 C32 146(3) . 7_666 ?
C29 C31 C32 32.6(18) 7_666 7_666 ?
C29 C32 C31 53(3) . 7_666 ?
C34 C33 C34 114(3) 2_655 . ?
C34 C33 C37 122.9(16) 2_655 . ?
C34 C33 C37 122.9(17) . . ?
C35 C34 C33 123(3) . . ?
C36 C35 C34 120(3) . . ?
C35 C36 C35 119(4) 2_655 . ?

loop_
_geom_bond_atom_site_label_1
_geom_bond_atom_site_label_2
_geom_bond_distance
_geom_bond_site_symmetry_2
_geom_bond_publ_flag
Cu1 C1 1.934(12) . ?
Cu1 N2 1.936(10) . ?
Cu1 Cu2 2.839(3) . ?
Cu1 Si2 2.870(4) . ?
Cu2 N1 1.927(9) . ?
Cu2 C15 1.957(11) . ?
Cu2 Si6 2.930(4) . ?
Si1 C1 1.854(13) . ?
Si1 C2 1.867(12) . ?
Si1 C3 1.872(12) . ?
Si1 C4 1.897(11) . ?
Si2 C1 1.853(12) . ?
Si2 C11 1.877(15) . ?
Si2 C10 1.889(13) . ?
Si2 C9 1.899(13) . ?
Si3 C14 1.878(14) . ?
Si3 C13 1.879(15) . ?
Si3 C1 1.895(12) . ?
Si3 C12 1.899(14) . ?
Si4 C15 1.833(12) . ?
Si4 C16 1.863(12) . ?
Si4 C17 1.887(12) . ?
Si4 C18 1.919(13) . ?
Si5 C23 1.867(14) . ?
Si5 C25 1.875(12) . ?
Si5 C15 1.881(13) . ?
Si5 C24 1.888(13) . ?
Si6 C15 1.864(12) . ?
Si6 C26 1.869(14) . ?
Si6 C28 1.891(12) . ?
Si6 C27 1.899(13) . ?
N1 C4 1.342(14) . ?
N1 C8 1.361(15) . ?
N2 C22 1.350(16) . ?
N2 C18 1.354(15) . ?
C4 C5 1.395(16) . ?
C5 C6 1.379(18) . ?
C6 C7 1.374(18) . ?
C7 C8 1.362(17) . ?
C18 C19 1.389(17) . ?
C19 C20 1.36(2) . ?
C20 C21 1.36(2) . ?
C21 C22 1.364(18) . ?
C29 C32 0.98(4) . ?
C29 C31 1.46(4) 7_666 ?
C29 C30 1.51(4) . ?
C30 C31 1.19(3) . ?
C31 C29 1.46(4) 7_666 ?
C31 C32 1.82(5) 7_666 ?
C32 C31 1.82(5) 7_666 ?
C33 C34 1.34(3) 2_655 ?
C33 C34 1.34(3) . ?
C33 C37 1.56(7) . ?
C34 C35 1.33(3) . ?
C35 C36 1.32(3) . ?
C36 C35 1.32(3) 2_655 ?
